data_7126558
loop_
_publ_author_name
'Ai, Yong'
'Wu, Dong-Ji'
'Yang, Meng-Juan'
'Wang, Pan'
'He, Wen-Hui'
'Liao, Wei-Qiang'

_publ_section_title
;
 Highest-T<sub>c</sub> organic enantiomeric ferroelectrics obtained by F/H
 substitution.
;
_journal_issue 51
_journal_name_full 'Chemical communications (Cambridge, England)'
_journal_page_first 7033
_journal_page_last 7036
_journal_paper_doi 10.1039/d0cc02547j
_journal_volume 56
_journal_year 2020
_chemical_formula_moiety 'C6 H14 N, I'
_chemical_formula_sum 'C6 H14 I N'
_chemical_formula_weight 227.08
_space_group_crystal_system monoclinic
_space_group_IT_number 14
_space_group_name_Hall '-P 2yn'
_space_group_name_H-M_alt 'P 1 21/n 1'
_atom_sites_solution_hydrogens geom
_audit_creation_method SHELXL-2014/7
_audit_update_record
;
2020-04-07 deposited with the CCDC.	2020-05-18 downloaded from the CCDC.
;
_cell_angle_alpha 90
_cell_angle_beta 94.932(2)
_cell_angle_gamma 90
_cell_formula_units_Z 4
_cell_length_a 7.2325(2)
_cell_length_b 11.9157(3)
_cell_length_c 10.4951(3)
_cell_measurement_reflns_used 3802
_cell_measurement_temperature 293(2)
_cell_measurement_theta_max 30.8310
_cell_measurement_theta_min 2.6550
_cell_volume 901.12(4)
_computing_cell_refinement 'CrysAlisPro 1.171.39.46 (Rigaku OD, 2018)'
_computing_data_collection 'CrysAlisPro 1.171.39.46 (Rigaku OD, 2018)'
_computing_data_reduction 'CrysAlisPro 1.171.39.46 (Rigaku OD, 2018)'
_computing_molecular_graphics 'DIAMOND (Brandenburg & Putz, 2005)'
_computing_publication_material 'SHELXL-2014/7 (Sheldrick, 2014)'
_computing_structure_refinement 'SHELXL-2014/7 (Sheldrick, 2014)'
_computing_structure_solution 'SHELXL-2014/7 (Sheldrick, 2014)'
_diffrn_ambient_temperature 293(2)
_diffrn_measured_fraction_theta_full 1.000
_diffrn_measured_fraction_theta_max 0.988
_diffrn_measurement_device_type 'XtaLAB Synergy R, DW system, HyPix'
_diffrn_measurement_method 'four-circle diffractometer'
_diffrn_radiation_type MoK\a
_diffrn_radiation_wavelength 0.71073
_diffrn_reflns_av_R_equivalents 0.0162
_diffrn_reflns_av_unetI/netI 0.0112
_diffrn_reflns_Laue_measured_fraction_full 1.000
_diffrn_reflns_Laue_measured_fraction_max 0.988
_diffrn_reflns_limit_h_max 6
_diffrn_reflns_limit_h_min -9
_diffrn_reflns_limit_k_max 13
_diffrn_reflns_limit_k_min -15
_diffrn_reflns_limit_l_max 13
_diffrn_reflns_limit_l_min -13
_diffrn_reflns_number 7171
_diffrn_reflns_point_group_measured_fraction_full 1.000
_diffrn_reflns_point_group_measured_fraction_max 0.988
_diffrn_reflns_theta_full 25.242
_diffrn_reflns_theta_max 26.973
_diffrn_reflns_theta_min 2.592
_diffrn_source 'Rotating-anode X-ray tube'
_exptl_absorpt_coefficient_mu 3.474
_exptl_absorpt_correction_T_max 0.535
_exptl_absorpt_correction_T_min 0.522
_exptl_absorpt_correction_type multi-scan
_exptl_absorpt_process_details 'CrysAlisPro 1.171.39.46 (Rigaku OD, 2018)'
_exptl_crystal_colour colourless
_exptl_crystal_density_diffrn 1.674
_exptl_crystal_description block
_exptl_crystal_F_000 440
_exptl_crystal_size_max 0.190
_exptl_crystal_size_mid 0.180
_exptl_crystal_size_min 0.180
_refine_diff_density_max 0.246
_refine_diff_density_min -0.741
_refine_diff_density_rms 0.106
_refine_ls_extinction_method none
_refine_ls_goodness_of_fit_ref 1.003
_refine_ls_hydrogen_treatment constr
_refine_ls_matrix_type full
_refine_ls_number_parameters 75
_refine_ls_number_reflns 1969
_refine_ls_number_restraints 0
_refine_ls_restrained_S_all 1.003
_refine_ls_R_factor_all 0.0210
_refine_ls_R_factor_gt 0.0199
_refine_ls_shift/su_max 0.001
_refine_ls_shift/su_mean 0.000
_refine_ls_structure_factor_coef Fsqd
_refine_ls_weighting_details 'w=1/[\s^2^(Fo^2^)+(0.0282P)^2^+0.5100P] where P=(Fo^2^+2Fc^2^)/3'
_refine_ls_weighting_scheme calc
_refine_ls_wR_factor_gt 0.0504
_refine_ls_wR_factor_ref 0.0510
_reflns_Friedel_coverage 0.000
_reflns_number_gt 1827
_reflns_number_total 1969
_reflns_threshold_expression 'I > 2\s(I)'
_cod_data_source_file d0cc02547j2.cif
_cod_data_source_block P21n
_cod_depositor_comments 'Adding full bibliography for 7126557--7126560.cif.'
_cod_original_sg_symbol_H-M 'P 21/n'
_cod_database_code 7126558
_shelx_shelxl_version_number 2014/7
_shelx_space_group_comment
;
The symmetry employed for this shelxl refinement is uniquely defined
by the following loop, which should always be used as a source of
symmetry information in preference to the above space-group names.
They are only intended as comments.
;
_shelx_estimated_absorpt_t_min 0.558
_shelx_estimated_absorpt_t_max 0.574

loop_
_space_group_symop_operation_xyz
'x, y, z'
'-x+1/2, y+1/2, -z+1/2'
'-x, -y, -z'
'x-1/2, -y-1/2, z-1/2'

loop_
_atom_site_label
_atom_site_type_symbol
_atom_site_fract_x
_atom_site_fract_y
_atom_site_fract_z
_atom_site_U_iso_or_equiv
_atom_site_adp_type
_atom_site_occupancy
_atom_site_site_symmetry_order
_atom_site_calc_flag
_atom_site_refinement_flags_posn
_atom_site_refinement_flags_adp
_atom_site_refinement_flags_occupancy
_atom_site_disorder_assembly
_atom_site_disorder_group
I1 I 0.18448(2) 0.58806(2) 0.30174(2) 0.04937(7) Uani 1 1 d . . . . .
N1 N 0.1888(3) 0.72375(15) 0.90901(18) 0.0432(4) Uani 1 1 d . . . . .
C1 C 0.1885(4) 0.7464(3) 0.7678(3) 0.0618(7) Uani 1 1 d . . . . .
H1A H 0.2718 0.8076 0.7518 0.074 Uiso 1 1 calc R U . . .
H1B H 0.0647 0.7651 0.7310 0.074 Uiso 1 1 calc R U . . .
C2 C 0.2544(6) 0.6380(3) 0.7130(3) 0.0846(10) Uani 1 1 d . . . . .
H2A H 0.3407 0.6532 0.6493 0.101 Uiso 1 1 calc R U . . .
H2B H 0.1501 0.5962 0.6727 0.101 Uiso 1 1 calc R U . . .
C3 C 0.3490(6) 0.5716(3) 0.8229(4) 0.0917(12) Uani 1 1 d . . . . .
H3A H 0.2786 0.5046 0.8391 0.110 Uiso 1 1 calc R U . . .
H3B H 0.4731 0.5497 0.8045 0.110 Uiso 1 1 calc R U . . .
C4 C 0.3559(4) 0.6501(2) 0.9359(3) 0.0623(7) Uani 1 1 d . . . . .
H4A H 0.3488 0.6088 1.0150 0.075 Uiso 1 1 calc R U . . .
H4B H 0.4691 0.6941 0.9420 0.075 Uiso 1 1 calc R U . . .
C5 C 0.2066(4) 0.8290(2) 0.9851(3) 0.0666(7) Uani 1 1 d . . . . .
H5A H 0.1036 0.8774 0.9605 0.100 Uiso 1 1 calc R U . . .
H5B H 0.3202 0.8662 0.9696 0.100 Uiso 1 1 calc R U . . .
H5C H 0.2074 0.8115 1.0744 0.100 Uiso 1 1 calc R U . . .
C6 C 0.0154(3) 0.6640(2) 0.9373(2) 0.0524(5) Uani 1 1 d . . . . .
H6A H 0.0229 0.6440 1.0262 0.079 Uiso 1 1 calc R U . . .
H6B H 0.0013 0.5973 0.8861 0.079 Uiso 1 1 calc R U . . .
H6C H -0.0894 0.7123 0.9179 0.079 Uiso 1 1 calc R U . . .

loop_
_atom_site_aniso_label
_atom_site_aniso_U_11
_atom_site_aniso_U_22
_atom_site_aniso_U_33
_atom_site_aniso_U_23
_atom_site_aniso_U_13
_atom_site_aniso_U_12
I1 0.04509(11) 0.05176(11) 0.05106(11) 0.00073(6) 0.00291(7) -0.00332(5)
N1 0.0426(9) 0.0431(9) 0.0436(9) -0.0007(7) 0.0025(7) 0.0028(7)
C1 0.0648(16) 0.0741(18) 0.0465(13) 0.0115(12) 0.0053(11) -0.0084(13)
C2 0.099(3) 0.097(3) 0.0615(18) -0.0210(17) 0.0311(18) -0.017(2)
C3 0.086(3) 0.078(2) 0.115(3) -0.023(2) 0.031(2) 0.0214(18)
C4 0.0493(14) 0.0666(16) 0.0710(17) 0.0081(13) 0.0045(12) 0.0152(12)
C5 0.0662(17) 0.0557(15) 0.0778(19) -0.0196(13) 0.0059(14) -0.0068(12)
C6 0.0504(13) 0.0525(13) 0.0543(13) 0.0026(10) 0.0054(10) -0.0035(10)

loop_
_atom_type_symbol
_atom_type_description
_atom_type_scat_dispersion_real
_atom_type_scat_dispersion_imag
_atom_type_scat_source
C C 0.0033 0.0016 'International Tables Vol C Tables 4.2.6.8 and 6.1.1.4'
H H 0.0000 0.0000 'International Tables Vol C Tables 4.2.6.8 and 6.1.1.4'
N N 0.0061 0.0033 'International Tables Vol C Tables 4.2.6.8 and 6.1.1.4'
I I -0.4742 1.8119 'International Tables Vol C Tables 4.2.6.8 and 6.1.1.4'

loop_
_geom_angle_atom_site_label_1
_geom_angle_atom_site_label_2
_geom_angle_atom_site_label_3
_geom_angle
_geom_angle_site_symmetry_1
_geom_angle_site_symmetry_3
_geom_angle_publ_flag
C5 N1 C6 109.28(19) . . ?
C5 N1 C4 111.2(2) . . ?
C6 N1 C4 111.11(19) . . ?
C5 N1 C1 111.7(2) . . ?
C6 N1 C1 110.53(19) . . ?
C4 N1 C1 102.9(2) . . ?
N1 C1 C2 104.3(2) . . ?
C1 C2 C3 107.1(3) . . ?
C4 C3 C2 104.9(3) . . ?
N1 C4 C3 104.1(2) . . ?

loop_
_geom_bond_atom_site_label_1
_geom_bond_atom_site_label_2
_geom_bond_distance
_geom_bond_site_symmetry_2
_geom_bond_publ_flag
N1 C5 1.487(3) . ?
N1 C6 1.494(3) . ?
N1 C4 1.500(3) . ?
N1 C1 1.507(3) . ?
C1 C2 1.508(5) . ?
C2 C3 1.514(6) . ?
C3 C4 1.509(5) . ?

loop_
_geom_hbond_atom_site_label_D
_geom_hbond_atom_site_label_H
_geom_hbond_atom_site_label_A
_geom_hbond_distance_DH
_geom_hbond_distance_HA
_geom_hbond_distance_DA
_geom_hbond_angle_DHA
_geom_hbond_site_symmetry_A
C6 H6C I1 0.96 3.08 3.987(3) 158.5 4_576
C6 H6B I1 0.96 3.18 4.097(3) 160.2 3_566
C6 H6A I1 0.96 3.10 4.017(3) 161.1 1_556
C3 H3B I1 0.97 3.25 4.180(3) 161.9 3_666
C2 H2B I1 0.97 3.30 4.156(4) 148.8 3_566
C1 H1A I1 0.97 3.23 4.083(3) 147.1 4_676

loop_
_geom_torsion_atom_site_label_1
_geom_torsion_atom_site_label_2
_geom_torsion_atom_site_label_3
_geom_torsion_atom_site_label_4
_geom_torsion
_geom_torsion_site_symmetry_1
_geom_torsion_site_symmetry_2
_geom_torsion_site_symmetry_3
_geom_torsion_site_symmetry_4
_geom_torsion_publ_flag
C5 N1 C1 C2 155.7(2) . . . . ?
C6 N1 C1 C2 -82.4(3) . . . . ?
C4 N1 C1 C2 36.3(3) . . . . ?
N1 C1 C2 C3 -18.2(4) . . . . ?
C1 C2 C3 C4 -6.8(4) . . . . ?
C5 N1 C4 C3 -160.7(3) . . . . ?
C6 N1 C4 C3 77.4(3) . . . . ?
C1 N1 C4 C3 -40.9(3) . . . . ?
C2 C3 C4 N1 29.5(4) . . . . ?
